data_4120426
loop_
_publ_author_name
'Hua Lin'
'Ling Chen'
'Liu-Jiang Zhou'
'Li-Ming Wu'

_publ_section_title
;
 Functionalization Based on the Substitutional Flexibility: Strong Middle
 IR Nonlinear Optical Selenides AXII4XIII5Se12
;
_journal_name_full 'Journal of the American Chemical Society'
_journal_page_first 12914
_journal_page_last 12921
_journal_paper_doi 10.1021/ja4074084
_journal_volume 135
_journal_year 2013
_chemical_formula_moiety 'Cd4 In5 Rb Se12'
_chemical_formula_sum 'Cd4 In5 Rb Se12'
_chemical_formula_weight 2056.69
_chemical_name_systematic
; 
 ? 
;
_space_group_IT_number 146
_symmetry_cell_setting trigonal
_symmetry_space_group_name_Hall 'R 3'
_symmetry_space_group_name_H-M 'R 3 :H'
_atom_sites_solution_primary direct
_atom_sites_solution_secondary difmap
_audit_creation_method SHELXL-97
_cell_angle_alpha 90.00
_cell_angle_beta 90.00
_cell_angle_gamma 120.00
_cell_formula_units_Z 3
_cell_length_a 14.8270(5)
_cell_length_b 14.8270(5)
_cell_length_c 10.0747(5)
_cell_measurement_reflns_used 2138
_cell_measurement_temperature 293(2)
_cell_measurement_theta_max 27.4546
_cell_measurement_theta_min 2.5697
_cell_volume 1918.09(13)
_computing_cell_refinement 'CrystalClear (Rigaku Inc., 2007)'
_computing_data_collection 'CrystalClear (Rigaku Inc., 2007)'
_computing_data_reduction 'CrystalClear (Rigaku Inc., 2007)'
_computing_molecular_graphics 'Bruker SHELXTL'
_computing_publication_material 'Bruker SHELXTL'
_computing_structure_refinement 'SHELXL-97 (Sheldrick, 1997)'
_computing_structure_solution 'SHELXS-97 (Sheldrick, 1990)'
_diffrn_ambient_temperature 293(2)
_diffrn_detector_area_resol_mean 28.5714
_diffrn_measured_fraction_theta_full 0.963
_diffrn_measured_fraction_theta_max 0.963
_diffrn_measurement_device_type Saturn724+
_diffrn_measurement_method CCD_Profile_fitting
_diffrn_radiation_monochromator graphite
_diffrn_radiation_source 'fine-focus sealed tube'
_diffrn_radiation_type MoK\a
_diffrn_radiation_wavelength 0.71073
_diffrn_reflns_av_R_equivalents 0.0385
_diffrn_reflns_av_sigmaI/netI 0.0272
_diffrn_reflns_limit_h_max 19
_diffrn_reflns_limit_h_min -19
_diffrn_reflns_limit_k_max 18
_diffrn_reflns_limit_k_min -19
_diffrn_reflns_limit_l_max 13
_diffrn_reflns_limit_l_min -13
_diffrn_reflns_number 3823
_diffrn_reflns_theta_full 27.45
_diffrn_reflns_theta_max 27.45
_diffrn_reflns_theta_min 2.57
_exptl_absorpt_coefficient_mu 26.634
_exptl_absorpt_correction_T_max 1.0000
_exptl_absorpt_correction_T_min 0.8899
_exptl_absorpt_correction_type multi-scan
_exptl_crystal_colour Black-red
_exptl_crystal_density_diffrn 5.342
_exptl_crystal_description Block
_exptl_crystal_F_000 2646
_exptl_crystal_size_max 0.1200
_exptl_crystal_size_mid 0.1100
_exptl_crystal_size_min 0.0900
_refine_diff_density_max 1.693
_refine_diff_density_min -1.384
_refine_diff_density_rms 0.390
_refine_ls_abs_structure_details 'Flack H D (1983), Acta Cryst. A39, 876-881'
_refine_ls_abs_structure_Flack 0.000(16)
_refine_ls_extinction_method none
_refine_ls_goodness_of_fit_ref 1.083
_refine_ls_matrix_type full
_refine_ls_number_parameters 74
_refine_ls_number_reflns 1692
_refine_ls_number_restraints 5
_refine_ls_restrained_S_all 1.081
_refine_ls_R_factor_all 0.0296
_refine_ls_R_factor_gt 0.0292
_refine_ls_shift/su_max 0.013
_refine_ls_shift/su_mean 0.001
_refine_ls_structure_factor_coef Fsqd
_refine_ls_weighting_details 'calc w=1/[\s^2^(Fo^2^)+(0.0530P)^2^+0.0000P] where P=(Fo^2^+2Fc^2^)/3'
_refine_ls_weighting_scheme calc
_refine_ls_wR_factor_gt 0.0685
_refine_ls_wR_factor_ref 0.0687
_reflns_number_gt 1661
_reflns_number_total 1692
_reflns_threshold_expression >2sigma(I)
_cod_data_source_file ja4074084_si_002_4.cif
_cod_data_source_block RbCd4In5Se12
_cod_original_sg_symbol_H-M 'R 3'
_cod_database_code 4120426

loop_
_symmetry_equiv_pos_as_xyz
'x, y, z'
'-y, x-y, z'
'-x+y, -x, z'
'x+2/3, y+1/3, z+1/3'
'-y+2/3, x-y+1/3, z+1/3'
'-x+y+2/3, -x+1/3, z+1/3'
'x+1/3, y+2/3, z+2/3'
'-y+1/3, x-y+2/3, z+2/3'
'-x+y+1/3, -x+2/3, z+2/3'

loop_
_atom_site_label
_atom_site_type_symbol
_atom_site_fract_x
_atom_site_fract_y
_atom_site_fract_z
_atom_site_U_iso_or_equiv
_atom_site_adp_type
_atom_site_occupancy
_atom_site_symmetry_multiplicity
_atom_site_calc_flag
_atom_site_refinement_flags
Rb1 Rb 0.0000 0.0000 0.9105(2) 0.0561(5) Uani 1 3 d S
Cd1 Cd 0.48720(4) 0.20562(4) 0.82469(6) 0.01712(15) Uani 0.4442(4) 1 d P
In1 In 0.48720(4) 0.20562(4) 0.82469(6) 0.01712(15) Uani 0.5558(4) 1 d P
Cd2 Cd 0.02142(5) 0.58824(5) 0.83178(5) 0.01619(19) Uani 0.397(3) 1 d P
In2 In 0.02142(5) 0.58824(5) 0.83178(5) 0.01619(19) Uani 0.603(3) 1 d P
Cd3 Cd 0.30662(5) 0.07500(5) 0.16256(5) 0.01477(15) Uani 0.492(3) 1 d P
In3 In 0.30662(5) 0.07500(5) 0.16256(5) 0.01477(15) Uani 0.508(3) 1 d P
Se1 Se 0.29405(5) 0.08059(6) 0.90389(8) 0.01490(17) Uani 1 1 d .
Se2 Se 0.04802(6) 0.16303(6) 0.23347(8) 0.01484(17) Uani 1 1 d .
Se3 Se 0.37558(6) 0.26634(6) 0.24113(8) 0.01462(17) Uani 1 1 d .
Se4 Se 0.61538(5) 0.15649(6) 0.93742(8) 0.01484(19) Uani 1 1 d .

loop_
_atom_site_aniso_label
_atom_site_aniso_U_11
_atom_site_aniso_U_22
_atom_site_aniso_U_33
_atom_site_aniso_U_23
_atom_site_aniso_U_13
_atom_site_aniso_U_12
Rb1 0.0583(7) 0.0583(7) 0.0517(12) 0.000 0.000 0.0291(4)
Cd1 0.0193(3) 0.0157(3) 0.0170(3) -0.0011(2) -0.0012(2) 0.0093(2)
In1 0.0193(3) 0.0157(3) 0.0170(3) -0.0011(2) -0.0012(2) 0.0093(2)
Cd2 0.0156(3) 0.0149(3) 0.0168(3) -0.00183(15) -0.00260(17) 0.00675(19)
In2 0.0156(3) 0.0149(3) 0.0168(3) -0.00183(15) -0.00260(17) 0.00675(19)
Cd3 0.0166(3) 0.0147(2) 0.0136(3) -0.00062(16) -0.00040(17) 0.00828(19)
In3 0.0166(3) 0.0147(2) 0.0136(3) -0.00062(16) -0.00040(17) 0.00828(19)
Se1 0.0179(4) 0.0140(4) 0.0125(3) -0.0008(2) -0.0012(3) 0.0078(3)
Se2 0.0144(4) 0.0143(3) 0.0148(4) 0.0019(3) 0.0005(2) 0.0064(3)
Se3 0.0172(4) 0.0141(4) 0.0131(4) -0.0010(3) -0.0014(3) 0.0083(3)
Se4 0.0146(4) 0.0149(3) 0.0158(4) 0.0021(3) 0.0010(3) 0.0080(3)

loop_
_atom_type_symbol
_atom_type_description
_atom_type_scat_dispersion_real
_atom_type_scat_dispersion_imag
_atom_type_scat_source
Cd Cd -0.8075 1.2024 'International Tables Vol C Tables 4.2.6.8 and 6.1.1.4'
In In -0.7276 1.3100 'International Tables Vol C Tables 4.2.6.8 and 6.1.1.4'
Se Se -0.0929 2.2259 'International Tables Vol C Tables 4.2.6.8 and 6.1.1.4'
Rb Rb -0.9393 2.9676 'International Tables Vol C Tables 4.2.6.8 and 6.1.1.4'

loop_
_geom_angle_atom_site_label_1
_geom_angle_atom_site_label_2
_geom_angle_atom_site_label_3
_geom_angle
_geom_angle_site_symmetry_1
_geom_angle_site_symmetry_3
Se4 Rb1 Se4 63.02(4) 9_554 8_544
Se4 Rb1 Se4 63.02(4) 9_554 7_444
Se4 Rb1 Se4 63.02(4) 8_544 7_444
Se4 Rb1 Se2 120.009(14) 9_554 1_556
Se4 Rb1 Se2 119.818(17) 8_544 1_556
Se4 Rb1 Se2 176.35(4) 7_444 1_556
Se4 Rb1 Se2 176.35(4) 9_554 3_556
Se4 Rb1 Se2 120.007(14) 8_544 3_556
Se4 Rb1 Se2 119.817(17) 7_444 3_556
Se2 Rb1 Se2 57.06(4) 1_556 3_556
Se4 Rb1 Se2 119.818(17) 9_554 2_556
Se4 Rb1 Se2 176.35(4) 8_544 2_556
Se4 Rb1 Se2 120.008(14) 7_444 2_556
Se2 Rb1 Se2 57.06(4) 1_556 2_556
Se2 Rb1 Se2 57.06(4) 3_556 2_556
Se4 Rb1 Se1 90.27(3) 9_554 3
Se4 Rb1 Se1 119.97(5) 8_544 3
Se4 Rb1 Se1 56.96(2) 7_444 3
Se2 Rb1 Se1 120.09(5) 1_556 3
Se2 Rb1 Se1 89.70(3) 3_556 3
Se2 Rb1 Se1 63.05(2) 2_556 3
Se4 Rb1 Se1 119.97(5) 9_554 .
Se4 Rb1 Se1 56.96(2) 8_544 .
Se4 Rb1 Se1 90.27(3) 7_444 .
Se2 Rb1 Se1 89.70(3) 1_556 .
Se2 Rb1 Se1 63.05(2) 3_556 .
Se2 Rb1 Se1 120.09(5) 2_556 .
Se1 Rb1 Se1 119.971(2) 3 .
Se4 Rb1 Se1 56.96(2) 9_554 2
Se4 Rb1 Se1 90.27(3) 8_544 2
Se4 Rb1 Se1 119.97(5) 7_444 2
Se2 Rb1 Se1 63.05(2) 1_556 2
Se2 Rb1 Se1 120.09(5) 3_556 2
Se2 Rb1 Se1 89.70(3) 2_556 2
Se1 Rb1 Se1 119.971(2) 3 2
Se1 Rb1 Se1 119.971(2) . 2
Se4 Rb1 Se3 57.79(2) 9_554 7_445
Se4 Rb1 Se3 120.80(5) 8_544 7_445
Se4 Rb1 Se3 90.25(3) 7_444 7_445
Se2 Rb1 Se3 89.97(3) 1_556 7_445
Se2 Rb1 Se3 119.12(5) 3_556 7_445
Se2 Rb1 Se3 62.05(2) 2_556 7_445
Se1 Rb1 Se3 62.682(19) 3 7_445
Se1 Rb1 Se3 176.98(4) . 7_445
Se1 Rb1 Se3 57.313(18) 2 7_445
Se4 Rb1 Se3 90.25(3) 9_554 9
Se4 Rb1 Se3 57.79(2) 8_544 9
Se4 Rb1 Se3 120.80(5) 7_444 9
Se2 Rb1 Se3 62.05(2) 1_556 9
Se2 Rb1 Se3 89.97(3) 3_556 9
Se2 Rb1 Se3 119.12(5) 2_556 9
Se1 Rb1 Se3 176.98(4) 3 9
Se1 Rb1 Se3 57.311(18) . 9
Se1 Rb1 Se3 62.684(19) 2 9
Se3 Rb1 Se3 119.997(1) 7_445 9
Se4 Rb1 Se3 120.80(5) 9_554 8_545
Se4 Rb1 Se3 90.25(3) 8_544 8_545
Se4 Rb1 Se3 57.79(2) 7_444 8_545
Se2 Rb1 Se3 119.12(5) 1_556 8_545
Se2 Rb1 Se3 62.05(2) 3_556 8_545
Se2 Rb1 Se3 89.97(3) 2_556 8_545
Se1 Rb1 Se3 57.313(18) 3 8_545
Se1 Rb1 Se3 62.683(18) . 8_545
Se1 Rb1 Se3 176.98(4) 2 8_545
Se3 Rb1 Se3 119.995(1) 7_445 8_545
Se3 Rb1 Se3 119.994(1) 9 8_545
Se2 Cd1 Se4 113.50(3) 5 .
Se2 Cd1 Se4 112.89(3) 5 3_665
Se4 Cd1 Se4 101.44(4) . 3_665
Se2 Cd1 Se1 112.42(3) 5 .
Se4 Cd1 Se1 110.99(3) . .
Se4 Cd1 Se1 104.78(4) 3_665 .
Se4 Cd2 Se3 120.04(4) 2 4_455
Se4 Cd2 Se2 113.02(3) 2 8
Se3 Cd2 Se2 100.99(3) 4_455 8
Se4 Cd2 Se3 106.96(3) 2 8
Se3 Cd2 Se3 105.17(3) 4_455 8
Se2 Cd2 Se3 110.25(3) 8 8
Se1 Cd3 Se2 120.79(4) 6_554 3
Se1 Cd3 Se3 102.77(3) 6_554 .
Se2 Cd3 Se3 112.13(3) 3 .
Se1 Cd3 Se1 112.07(3) 6_554 1_554
Se2 Cd3 Se1 103.08(3) 3 1_554
Se3 Cd3 Se1 105.24(3) . 1_554
In3 Se1 Cd3 0.0 8_545 8_545
In3 Se1 In3 103.68(3) 8_545 1_556
Cd3 Se1 In3 103.68(3) 8_545 1_556
In3 Se1 Cd3 103.68(3) 8_545 1_556
Cd3 Se1 Cd3 103.68(3) 8_545 1_556
In3 Se1 Cd3 0.00(3) 1_556 1_556
In3 Se1 Cd1 103.23(3) 8_545 .
Cd3 Se1 Cd1 103.23(3) 8_545 .
In3 Se1 Cd1 104.70(3) 1_556 .
Cd3 Se1 Cd1 104.70(3) 1_556 .
In3 Se1 Rb1 94.08(3) 8_545 .
Cd3 Se1 Rb1 94.08(3) 8_545 .
In3 Se1 Rb1 93.42(4) 1_556 .
Cd3 Se1 Rb1 93.42(4) 1_556 .
Cd1 Se1 Rb1 150.92(4) . .
In3 Se2 Cd3 0.000(13) 2 2
In3 Se2 Cd1 102.95(3) 2 9_554
Cd3 Se2 Cd1 102.95(3) 2 9_554
In3 Se2 In1 102.95(3) 2 9_554
Cd3 Se2 In1 102.95(3) 2 9_554
Cd1 Se2 In1 0.00(3) 9_554 9_554
In3 Se2 Cd2 104.20(3) 2 6_454
Cd3 Se2 Cd2 104.20(3) 2 6_454
Cd1 Se2 Cd2 102.67(3) 9_554 6_454
In1 Se2 Cd2 102.67(3) 9_554 6_454
In3 Se2 In2 104.20(3) 2 6_454
Cd3 Se2 In2 104.20(3) 2 6_454
Cd1 Se2 In2 102.67(3) 9_554 6_454
In1 Se2 In2 102.67(3) 9_554 6_454
Cd2 Se2 In2 0.00(6) 6_454 6_454
In3 Se2 Rb1 93.84(3) 2 1_554
Cd3 Se2 Rb1 93.84(3) 2 1_554
Cd1 Se2 Rb1 151.38(4) 9_554 1_554
In1 Se2 Rb1 151.38(4) 9_554 1_554
Cd2 Se2 Rb1 95.31(3) 6_454 1_554
In2 Se2 Rb1 95.31(3) 6_454 1_554
In2 Se3 Cd2 0.00(3) 7_544 7_544
In2 Se3 Cd3 105.16(3) 7_544 .
Cd2 Se3 Cd3 105.16(3) 7_544 .
In2 Se3 In2 102.86(3) 7_544 6_454
Cd2 Se3 In2 102.86(3) 7_544 6_454
Cd3 Se3 In2 105.20(3) . 6_454
In2 Se3 Cd2 102.86(3) 7_544 6_454
Cd2 Se3 Cd2 102.86(3) 7_544 6_454
Cd3 Se3 Cd2 105.20(3) . 6_454
In2 Se3 Cd2 0.000(12) 6_454 6_454
In2 Se3 Rb1 95.12(4) 7_544 4_554
Cd2 Se3 Rb1 95.12(4) 7_544 4_554
Cd3 Se3 Rb1 93.49(3) . 4_554
In2 Se3 Rb1 149.39(3) 6_454 4_554
Cd2 Se3 Rb1 149.39(3) 6_454 4_554
In2 Se4 Cd2 0.000(17) 3 3
In2 Se4 Cd1 103.59(3) 3 .
Cd2 Se4 Cd1 103.59(3) 3 .
In2 Se4 Cd1 102.15(3) 3 2_655
Cd2 Se4 Cd1 102.15(3) 3 2_655
Cd1 Se4 Cd1 103.60(3) . 2_655
In2 Se4 In1 102.15(3) 3 2_655
Cd2 Se4 In1 102.15(3) 3 2_655
Cd1 Se4 In1 103.60(3) . 2_655
Cd1 Se4 In1 0.00(3) 2_655 2_655
In2 Se4 Rb1 151.37(3) 3 4
Cd2 Se4 Rb1 151.37(3) 3 4
Cd1 Se4 Rb1 94.69(3) . 4
Cd1 Se4 Rb1 94.58(3) 2_655 4
In1 Se4 Rb1 94.58(3) 2_655 4

loop_
_geom_bond_atom_site_label_1
_geom_bond_atom_site_label_2
_geom_bond_distance
_geom_bond_site_symmetry_2
Rb1 Se4 3.872(2) 9_554
Rb1 Se4 3.872(2) 8_544
Rb1 Se4 3.872(2) 7_444
Rb1 Se2 3.901(2) 1_556
Rb1 Se2 3.901(2) 3_556
Rb1 Se2 3.901(2) 2_556
Rb1 Se1 3.9027(7) 3
Rb1 Se1 3.9027(7) .
Rb1 Se1 3.9027(7) 2
Rb1 Se3 3.9150(8) 7_445
Rb1 Se3 3.9150(8) 9
Rb1 Se3 3.9151(8) 8_545
Cd1 Se2 2.6075(10) 5
Cd1 Se4 2.6110(8) .
Cd1 Se4 2.6174(9) 3_665
Cd1 Se1 2.6393(8) .
Cd2 Se4 2.5904(9) 2
Cd2 Se3 2.6061(11) 4_455
Cd2 Se2 2.6151(8) 8
Cd2 Se3 2.6279(8) 8
Cd3 Se1 2.5924(9) 6_554
Cd3 Se2 2.5937(9) 3
Cd3 Se3 2.6116(9) .
Cd3 Se1 2.6170(11) 1_554
Se1 In3 2.5925(9) 8_545
Se1 Cd3 2.5925(9) 8_545
Se1 In3 2.6170(11) 1_556
Se1 Cd3 2.6170(11) 1_556
Se2 In3 2.5937(9) 2
Se2 Cd3 2.5937(9) 2
Se2 Cd1 2.6075(10) 9_554
Se2 In1 2.6075(10) 9_554
Se2 Cd2 2.6151(8) 6_454
Se2 In2 2.6151(8) 6_454
Se2 Rb1 3.901(2) 1_554
Se3 In2 2.6061(11) 7_544
Se3 Cd2 2.6061(11) 7_544
Se3 In2 2.6280(8) 6_454
Se3 Cd2 2.6280(8) 6_454
Se3 Rb1 3.9150(8) 4_554
Se4 In2 2.5904(9) 3
Se4 Cd2 2.5904(9) 3
Se4 Cd1 2.6174(9) 2_655
Se4 In1 2.6174(9) 2_655
Se4 Rb1 3.872(2) 4
